data_2243974
loop_
_publ_author_name
'Domasevitch, Kostiantyn V.'
'Senchyk, Ganna A.'

_publ_section_title
;
 Tris[triphenylantimony(V)]hexa(\m-oxido)tellurium(VI): a molecular
 complex with six Te---O---Sb bridges
;
_journal_coeditor_code CQ2048
_journal_issue 12
_journal_name_full 'Acta Crystallographica Section E'
_journal_page_first 1229
_journal_page_last 1233
_journal_paper_doi 10.1107/S2056989021011294
_journal_volume 77
_journal_year 2021
_chemical_formula_iupac '[Sb3 Te (C6 H5)9 O6]'
_chemical_formula_moiety 'C54 H45 O6 Sb3 Te'
_chemical_formula_sum 'C54 H45 O6 Sb3 Te'
_chemical_formula_weight 1282.75
_chemical_name_common
;
Tris[triphenylantimony(V)]-hexa-(\m-oxido)tellurate(VI)
;
_chemical_name_systematic
Hexa-\m-oxido-1:2\k^4^<i>O</i>:<i>O</i>;1:3\k^4^<i>O</i>:<i>O</i>;1:4\k^4^<i>O</i>:<i>O</i>-nonaphenyl-2\k^3^<i>C</i>,3\k^3^<i>C</i>,4\k^3^<i>C</i>-triantimony(V)tellurium(VI)
_space_group_crystal_system monoclinic
_space_group_IT_number 15
_space_group_name_Hall '-C 2yc'
_space_group_name_H-M_alt 'C 1 2/c 1'
_atom_sites_solution_hydrogens geom
_atom_sites_solution_primary direct
_atom_sites_solution_secondary difmap
_audit_creation_method SHELXL-2018/1
_cell_angle_alpha 90
_cell_angle_beta 104.168(4)
_cell_angle_gamma 90
_cell_formula_units_Z 8
_cell_length_a 47.714(2)
_cell_length_b 9.1176(4)
_cell_length_c 22.9324(10)
_cell_measurement_reflns_used 8000
_cell_measurement_temperature 173(2)
_cell_measurement_theta_max 27.240
_cell_measurement_theta_min 2.209
_cell_volume 9673.0(7)
_computing_cell_refinement
;
<i>IPDS Software</i> (Stoe & Cie, 2000)
;
_computing_data_collection
;
<i>IPDS Software</i> (Stoe & Cie, 2000)
;
_computing_data_reduction
;
<i>IPDS Software</i> (Stoe & Cie, 2000)
;
_computing_molecular_graphics
;
DIAMOND  (Brandenburg, 1999)
;
_computing_publication_material
;
WinGX (Farrugia, 2012)
;
_computing_structure_refinement
;
<i>SHELXL2018/1</i> (Sheldrick, 2015)
;
_computing_structure_solution
;
SHELXS97 (Sheldrick, 2008)
;
_diffrn_ambient_temperature 173(2)
_diffrn_measured_fraction_theta_full 0.997
_diffrn_measured_fraction_theta_max 0.992
_diffrn_measurement_device_type 'Stoe IPDS'
_diffrn_measurement_method '\f oscillation scans'
_diffrn_radiation_type MoK\a
_diffrn_radiation_wavelength 0.71073
_diffrn_reflns_av_R_equivalents 0.0534
_diffrn_reflns_av_unetI/netI 0.0466
_diffrn_reflns_limit_h_max 61
_diffrn_reflns_limit_h_min -61
_diffrn_reflns_limit_k_max 11
_diffrn_reflns_limit_k_min -11
_diffrn_reflns_limit_l_max 29
_diffrn_reflns_limit_l_min -22
_diffrn_reflns_number 29796
_diffrn_reflns_theta_full 25.242
_diffrn_reflns_theta_max 27.240
_diffrn_reflns_theta_min 2.209
_diffrn_source 'fine-focus sealed tube'
_exptl_absorpt_coefficient_mu 2.305
_exptl_absorpt_correction_T_max 0.5721
_exptl_absorpt_correction_T_min 0.4987
_exptl_absorpt_correction_type numerical
_exptl_absorpt_process_details
;
[X-RED (Stoe & Cie, 2001) and X-SHAPE (Stoe & Cie, 1999)]
;
_exptl_crystal_colour colorless
_exptl_crystal_density_diffrn 1.762
_exptl_crystal_description prism
_exptl_crystal_F_000 4976
_exptl_crystal_size_max 0.280
_exptl_crystal_size_mid 0.220
_exptl_crystal_size_min 0.210
_refine_diff_density_max 1.001
_refine_diff_density_min -1.241
_refine_ls_extinction_method none
_refine_ls_goodness_of_fit_ref 0.928
_refine_ls_hydrogen_treatment constr
_refine_ls_matrix_type full
_refine_ls_number_parameters 577
_refine_ls_number_reflns 10754
_refine_ls_number_restraints 0
_refine_ls_restrained_S_all 0.928
_refine_ls_R_factor_all 0.0518
_refine_ls_R_factor_gt 0.0381
_refine_ls_shift/su_max 0.001
_refine_ls_shift/su_mean 0.000
_refine_ls_structure_factor_coef Fsqd
_refine_ls_weighting_details 'w=1/[\s^2^(Fo^2^)+(0.0636P)^2^] where P=(Fo^2^+2Fc^2^)/3'
_refine_ls_weighting_scheme calc
_refine_ls_wR_factor_gt 0.0914
_refine_ls_wR_factor_ref 0.0963
_reflns_number_gt 8356
_reflns_number_total 10754
_reflns_threshold_expression 'I > 2\s(I)'
_cod_data_source_file cq2048sup1.cif
_cod_data_source_block I
_cod_original_cell_volume 9672.9(8)
_cod_original_sg_symbol_H-M 'C 2/c'
_cod_database_code 2243974
_shelx_space_group_comment
;
The symmetry employed for this shelxl refinement is uniquely defined
by the following loop, which should always be used as a source of
symmetry information in preference to the above space-group names.
They are only intended as comments.
;
_shelx_estimated_absorpt_t_min 0.565
_shelx_estimated_absorpt_t_max 0.643

loop_
_space_group_symop_operation_xyz
'x, y, z'
'-x, y, -z+1/2'
'x+1/2, y+1/2, z'
'-x+1/2, y+1/2, -z+1/2'
'-x, -y, -z'
'x, -y, z-1/2'
'-x+1/2, -y+1/2, -z'
'x+1/2, -y+1/2, z-1/2'

loop_
_atom_site_type_symbol
_atom_site_label
_atom_site_fract_x
_atom_site_fract_y
_atom_site_fract_z
_atom_site_U_iso_or_equiv
_atom_site_adp_type
_atom_site_calc_flag
_atom_site_occupancy
_atom_site_disorder_assembly
_atom_site_disorder_group
Te Te1 0.11716(2) 0.68140(3) 0.04796(2) 0.02091(7) Uani d 1 . .
Sb Sb1 0.07040(2) 0.57473(3) -0.06047(2) 0.02250(7) Uani d 1 . .
Sb Sb2 0.17996(2) 0.60629(3) 0.04935(2) 0.02511(8) Uani d 1 . .
Sb Sb3 0.11281(2) 0.81559(3) 0.16789(2) 0.02307(8) Uani d 1 . .
O O1 0.10263(7) 0.7188(3) -0.03781(13) 0.0251(6) Uani d 1 . .
O O2 0.08497(7) 0.5513(3) 0.03277(13) 0.0242(6) Uani d 1 . .
O O3 0.14157(7) 0.5152(3) 0.03645(14) 0.0272(7) Uani d 1 . .
O O4 0.15241(7) 0.7840(3) 0.04941(14) 0.0259(6) Uani d 1 . .
O O5 0.09873(7) 0.8455(3) 0.07399(13) 0.0242(6) Uani d 1 . .
O O6 0.12791(7) 0.6419(3) 0.13479(13) 0.0256(6) Uani d 1 . .
C C1 0.02873(10) 0.6340(5) -0.0526(2) 0.0283(9) Uani d 1 . .
C C2 0.02482(13) 0.7519(6) -0.0164(3) 0.0481(14) Uani d 1 . .
H H2 0.040997 0.806533 0.005257 0.058 Uiso calc 1 . .
C C3 -0.00268(15) 0.7882(7) -0.0124(3) 0.0578(17) Uani d 1 . .
H H3 -0.005373 0.870350 0.011127 0.069 Uiso calc 1 . .
C C4 -0.02669(13) 0.7065(7) -0.0423(3) 0.0523(16) Uani d 1 . .
H H4 -0.045521 0.731029 -0.038595 0.063 Uiso calc 1 . .
C C5 -0.02249(12) 0.5895(7) -0.0773(3) 0.0491(14) Uani d 1 . .
H H5 -0.038624 0.533456 -0.098183 0.059 Uiso calc 1 . .
C C6 0.00518(11) 0.5525(6) -0.0826(2) 0.0392(12) Uani d 1 . .
H H6 0.007804 0.471373 -0.106653 0.047 Uiso calc 1 . .
C C7 0.06772(10) 0.6452(5) -0.15228(19) 0.0279(9) Uani d 1 . .
C C8 0.04299(14) 0.7081(8) -0.1870(3) 0.0572(17) Uani d 1 . .
H H8 0.026270 0.718276 -0.171824 0.069 Uiso calc 1 . .
C C9 0.04280(16) 0.7567(10) -0.2448(3) 0.075(2) Uani d 1 . .
H H9 0.025760 0.799698 -0.269074 0.090 Uiso calc 1 . .
C C10 0.06683(17) 0.7434(9) -0.2672(3) 0.065(2) Uani d 1 . .
H H10 0.066485 0.775560 -0.306753 0.078 Uiso calc 1 . .
C C11 0.09166(15) 0.6821(7) -0.2310(3) 0.0541(16) Uani d 1 . .
H H11 0.108536 0.673533 -0.245738 0.065 Uiso calc 1 . .
C C12 0.09213(13) 0.6338(7) -0.1741(2) 0.0453(13) Uani d 1 . .
H H12 0.109299 0.592438 -0.149739 0.054 Uiso calc 1 . .
C C13 0.07579(10) 0.3464(5) -0.0738(2) 0.0253(9) Uani d 1 . .
C C14 0.06436(11) 0.2885(5) -0.1306(2) 0.0332(11) Uani d 1 . .
H H14 0.055396 0.351604 -0.162692 0.040 Uiso calc 1 . .
C C15 0.06591(12) 0.1384(5) -0.1409(2) 0.0381(12) Uani d 1 . .
H H15 0.057839 0.098566 -0.179658 0.046 Uiso calc 1 . .
C C16 0.07947(13) 0.0479(5) -0.0935(3) 0.0418(13) Uani d 1 . .
H H16 0.080622 -0.054577 -0.100017 0.050 Uiso calc 1 . .
C C17 0.09124(13) 0.1054(5) -0.0373(2) 0.0392(12) Uani d 1 . .
H H17 0.100771 0.042865 -0.005505 0.047 Uiso calc 1 . .
C C18 0.08920(12) 0.2546(5) -0.0271(2) 0.0351(11) Uani d 1 . .
H H18 0.097003 0.293822 0.011831 0.042 Uiso calc 1 . .
C C19 0.19842(11) 0.3885(5) 0.0503(2) 0.0339(11) Uani d 1 . .
C C20 0.17987(13) 0.2677(5) 0.0376(2) 0.0398(12) Uani d 1 . .
H H20 0.159550 0.282526 0.028564 0.048 Uiso calc 1 . .
C C21 0.19088(16) 0.1249(7) 0.0382(3) 0.0596(18) Uani d 1 . .
H H21 0.178264 0.042909 0.029335 0.071 Uiso calc 1 . .
C C22 0.22051(19) 0.1063(7) 0.0519(4) 0.074(2) Uani d 1 . .
H H22 0.228237 0.010132 0.052558 0.089 Uiso calc 1 . .
C C23 0.23914(15) 0.2243(8) 0.0646(3) 0.0610(19) Uani d 1 . .
H H23 0.259449 0.209139 0.073495 0.073 Uiso calc 1 . .
C C24 0.22796(13) 0.3664(7) 0.0644(3) 0.0454(13) Uani d 1 . .
H H24 0.240714 0.447647 0.074062 0.054 Uiso calc 1 . .
C C25 0.19205(10) 0.7018(5) -0.0260(2) 0.0296(10) Uani d 1 . .
C C26 0.21692(14) 0.6580(8) -0.0415(3) 0.0564(17) Uani d 1 . .
H H26 0.228689 0.583115 -0.019206 0.068 Uiso calc 1 . .
C C27 0.22468(14) 0.7237(9) -0.0897(3) 0.0628(19) Uani d 1 . .
H H27 0.242017 0.694453 -0.099821 0.075 Uiso calc 1 . .
C C28 0.20786(15) 0.8293(7) -0.1229(3) 0.0537(16) Uani d 1 . .
H H28 0.213614 0.875525 -0.155249 0.064 Uiso calc 1 . .
C C29 0.18223(19) 0.8685(9) -0.1089(3) 0.073(2) Uani d 1 . .
H H29 0.169940 0.939138 -0.132870 0.088 Uiso calc 1 . .
C C30 0.17436(15) 0.8053(7) -0.0601(3) 0.0571(17) Uani d 1 . .
H H30 0.156880 0.833491 -0.050383 0.068 Uiso calc 1 . .
C C31 0.20271(10) 0.6711(6) 0.1384(2) 0.0324(10) Uani d 1 . .
C C32 0.21543(12) 0.5654(7) 0.1800(2) 0.0436(13) Uani d 1 . .
H H32 0.215506 0.465302 0.168523 0.052 Uiso calc 1 . .
C C33 0.22812(15) 0.6083(9) 0.2390(3) 0.0637(19) Uani d 1 . .
H H33 0.237072 0.537143 0.267874 0.076 Uiso calc 1 . .
C C34 0.22770(15) 0.7527(10) 0.2555(3) 0.071(2) Uani d 1 . .
H H34 0.236135 0.780978 0.295823 0.085 Uiso calc 1 . .
C C35 0.21508(13) 0.8571(8) 0.2136(3) 0.0560(16) Uani d 1 . .
H H35 0.215294 0.957248 0.225207 0.067 Uiso calc 1 . .
C C36 0.20219(12) 0.8174(6) 0.1554(3) 0.0425(13) Uani d 1 . .
H H36 0.193028 0.889105 0.127008 0.051 Uiso calc 1 . .
C C37 0.13421(11) 0.7432(5) 0.2576(2) 0.0302(10) Uani d 1 . .
C C38 0.15596(16) 0.6418(7) 0.2671(3) 0.0572(18) Uani d 1 . .
H H38 0.162176 0.601976 0.234131 0.069 Uiso calc 1 . .
C C39 0.1691(2) 0.5966(8) 0.3264(3) 0.079(3) Uani d 1 . .
H H39 0.183498 0.522309 0.332976 0.095 Uiso calc 1 . .
C C40 0.16135(16) 0.6588(8) 0.3746(3) 0.0568(17) Uani d 1 . .
H H40 0.170279 0.628873 0.414496 0.068 Uiso calc 1 . .
C C41 0.14045(14) 0.7650(7) 0.3639(2) 0.0484(14) Uani d 1 . .
H H41 0.135249 0.810505 0.397014 0.058 Uiso calc 1 . .
C C42 0.12681(13) 0.8076(6) 0.3065(2) 0.0428(13) Uani d 1 . .
H H42 0.112290 0.881184 0.300325 0.051 Uiso calc 1 . .
C C43 0.12967(10) 1.0318(5) 0.1727(2) 0.0273(9) Uani d 1 . .
C C44 0.15430(12) 1.0674(5) 0.2163(3) 0.0393(12) Uani d 1 . .
H H44 0.163334 0.996960 0.245419 0.047 Uiso calc 1 . .
C C45 0.16574(14) 1.2099(6) 0.2169(3) 0.0506(15) Uani d 1 . .
H H45 0.183074 1.235275 0.245520 0.061 Uiso calc 1 . .
C C46 0.15185(13) 1.3118(6) 0.1761(3) 0.0442(13) Uani d 1 . .
H H46 0.160002 1.406821 0.176095 0.053 Uiso calc 1 . .
C C47 0.12629(14) 1.2793(5) 0.1352(2) 0.0421(13) Uani d 1 . .
H H47 0.116082 1.353112 0.109215 0.050 Uiso calc 1 . .
C C48 0.11567(12) 1.1371(5) 0.1323(2) 0.0341(11) Uani d 1 . .
H H48 0.098727 1.111817 0.102554 0.041 Uiso calc 1 . .
C C49 0.06918(10) 0.8064(5) 0.1725(2) 0.0313(10) Uani d 1 . .
C C50 0.04935(12) 0.9103(6) 0.1435(3) 0.0455(13) Uani d 1 . .
H H50 0.055228 0.985429 0.120348 0.055 Uiso calc 1 . .
C C51 0.02094(13) 0.9043(8) 0.1483(3) 0.0571(17) Uani d 1 . .
H H51 0.007406 0.975992 0.128787 0.069 Uiso calc 1 . .
C C52 0.01240(14) 0.7942(9) 0.1813(3) 0.0604(19) Uani d 1 . .
H H52 -0.006883 0.791890 0.185752 0.072 Uiso calc 1 . .
C C53 0.03177(14) 0.6876(8) 0.2080(3) 0.0540(17) Uani d 1 . .
H H53 0.025482 0.608218 0.228399 0.065 Uiso calc 1 . .
C C54 0.06031(13) 0.6957(6) 0.2051(2) 0.0416(12) Uani d 1 . .
H H54 0.073856 0.625189 0.225552 0.050 Uiso calc 1 . .

loop_
_atom_site_aniso_label
_atom_site_aniso_U_11
_atom_site_aniso_U_22
_atom_site_aniso_U_33
_atom_site_aniso_U_12
_atom_site_aniso_U_13
_atom_site_aniso_U_23
Te1 0.02428(14) 0.01463(12) 0.02401(14) 0.00024(9) 0.00627(11) 0.00027(9)
Sb1 0.02552(14) 0.01608(13) 0.02517(15) 0.00021(10) 0.00482(11) 0.00089(10)
Sb2 0.02550(15) 0.02110(14) 0.02942(16) 0.00203(10) 0.00803(12) 0.00078(11)
Sb3 0.02859(15) 0.01667(13) 0.02517(15) -0.00063(10) 0.00892(11) 0.00024(10)
O1 0.0306(16) 0.0175(13) 0.0268(15) -0.0019(12) 0.0061(12) 0.0028(12)
O2 0.0329(16) 0.0194(14) 0.0204(14) -0.0021(12) 0.0070(12) 0.0023(11)
O3 0.0292(16) 0.0177(14) 0.0353(17) 0.0009(12) 0.0088(13) -0.0024(12)
O4 0.0295(16) 0.0148(13) 0.0338(17) -0.0025(12) 0.0084(13) -0.0003(12)
O5 0.0320(16) 0.0166(13) 0.0258(15) 0.0045(12) 0.0104(13) -0.0015(11)
O6 0.0323(17) 0.0184(14) 0.0259(15) 0.0011(12) 0.0068(13) -0.0033(12)
C1 0.030(2) 0.023(2) 0.032(2) 0.0038(18) 0.0075(19) 0.0069(18)
C2 0.042(3) 0.036(3) 0.069(4) 0.005(2) 0.019(3) -0.013(3)
C3 0.054(4) 0.049(3) 0.078(5) 0.017(3) 0.031(3) -0.002(3)
C4 0.037(3) 0.065(4) 0.061(4) 0.015(3) 0.023(3) 0.020(3)
C5 0.029(3) 0.068(4) 0.050(3) -0.006(3) 0.009(2) 0.008(3)
C6 0.032(3) 0.047(3) 0.038(3) -0.006(2) 0.008(2) -0.003(2)
C7 0.037(3) 0.026(2) 0.020(2) -0.0048(18) 0.0071(18) 0.0057(17)
C8 0.045(3) 0.075(4) 0.048(3) 0.000(3) 0.002(3) 0.030(3)
C9 0.056(4) 0.108(6) 0.051(4) -0.005(4) -0.003(3) 0.042(4)
C10 0.078(5) 0.076(5) 0.039(3) -0.011(4) 0.010(3) 0.023(3)
C11 0.063(4) 0.064(4) 0.043(3) -0.006(3) 0.028(3) 0.007(3)
C12 0.049(3) 0.055(3) 0.034(3) 0.007(3) 0.015(2) 0.010(3)
C13 0.030(2) 0.0191(19) 0.027(2) 0.0001(16) 0.0080(18) -0.0004(17)
C14 0.035(3) 0.023(2) 0.039(3) 0.0023(19) 0.003(2) -0.0012(19)
C15 0.049(3) 0.025(2) 0.037(3) -0.001(2) 0.003(2) -0.006(2)
C16 0.060(3) 0.017(2) 0.052(3) 0.001(2) 0.020(3) -0.003(2)
C17 0.064(4) 0.023(2) 0.031(3) 0.011(2) 0.014(2) 0.0077(19)
C18 0.050(3) 0.026(2) 0.029(2) 0.006(2) 0.011(2) 0.0035(19)
C19 0.043(3) 0.025(2) 0.039(3) 0.014(2) 0.020(2) 0.0072(19)
C20 0.050(3) 0.026(2) 0.047(3) 0.011(2) 0.020(2) 0.006(2)
C21 0.077(5) 0.028(3) 0.081(5) 0.020(3) 0.032(4) 0.008(3)
C22 0.099(6) 0.036(3) 0.102(6) 0.032(4) 0.053(5) 0.025(4)
C23 0.055(4) 0.066(4) 0.072(4) 0.037(3) 0.035(3) 0.022(4)
C24 0.045(3) 0.047(3) 0.048(3) 0.019(3) 0.016(3) 0.006(3)
C25 0.031(2) 0.029(2) 0.031(2) -0.0031(18) 0.0125(19) -0.0010(18)
C26 0.046(3) 0.075(4) 0.057(4) 0.023(3) 0.030(3) 0.027(3)
C27 0.042(3) 0.097(5) 0.056(4) 0.010(3) 0.024(3) 0.025(4)
C28 0.058(4) 0.064(4) 0.046(3) -0.010(3) 0.026(3) 0.007(3)
C29 0.095(6) 0.082(5) 0.054(4) 0.036(5) 0.043(4) 0.034(4)
C30 0.063(4) 0.059(4) 0.058(4) 0.025(3) 0.032(3) 0.024(3)
C31 0.023(2) 0.043(3) 0.028(2) -0.0029(19) 0.0010(18) -0.004(2)
C32 0.041(3) 0.053(3) 0.034(3) 0.010(2) 0.003(2) 0.004(2)
C33 0.058(4) 0.091(5) 0.034(3) 0.020(4) -0.005(3) 0.005(3)
C34 0.051(4) 0.105(6) 0.045(4) 0.005(4) -0.009(3) -0.027(4)
C35 0.039(3) 0.066(4) 0.057(4) -0.004(3) 0.000(3) -0.023(3)
C36 0.033(3) 0.042(3) 0.051(3) -0.006(2) 0.007(2) -0.012(2)
C37 0.039(3) 0.027(2) 0.022(2) -0.0041(19) 0.0024(19) 0.0011(17)
C38 0.080(5) 0.051(3) 0.029(3) 0.032(3) -0.007(3) -0.005(2)
C39 0.113(7) 0.065(5) 0.046(4) 0.048(5) -0.009(4) 0.000(3)
C40 0.077(5) 0.057(4) 0.032(3) 0.004(3) 0.005(3) 0.010(3)
C41 0.056(4) 0.059(4) 0.030(3) 0.002(3) 0.010(2) 0.000(3)
C42 0.046(3) 0.051(3) 0.033(3) 0.005(3) 0.012(2) 0.000(2)
C43 0.033(2) 0.019(2) 0.032(2) -0.0050(17) 0.0105(19) -0.0021(17)
C44 0.040(3) 0.025(2) 0.048(3) -0.004(2) 0.002(2) 0.003(2)
C45 0.052(3) 0.034(3) 0.056(4) -0.013(2) -0.006(3) 0.002(3)
C46 0.057(4) 0.029(3) 0.046(3) -0.015(2) 0.011(3) -0.001(2)
C47 0.071(4) 0.023(2) 0.031(3) -0.007(2) 0.010(2) 0.0050(19)
C48 0.049(3) 0.021(2) 0.032(2) -0.001(2) 0.009(2) 0.0022(18)
C49 0.029(2) 0.032(2) 0.034(2) -0.0050(18) 0.0103(19) -0.0072(19)
C50 0.040(3) 0.045(3) 0.055(3) 0.009(2) 0.017(3) 0.008(3)
C51 0.037(3) 0.072(4) 0.063(4) 0.010(3) 0.013(3) -0.010(3)
C52 0.038(3) 0.103(6) 0.043(3) -0.024(4) 0.016(3) -0.023(4)
C53 0.046(3) 0.079(5) 0.039(3) -0.028(3) 0.013(3) -0.001(3)
C54 0.045(3) 0.048(3) 0.033(3) -0.009(2) 0.010(2) 0.003(2)

loop_
_atom_type_symbol
_atom_type_description
_atom_type_scat_dispersion_real
_atom_type_scat_dispersion_imag
_atom_type_scat_source
C C 0.0033 0.0016 'International Tables Vol C Tables 4.2.6.8 and 6.1.1.4'
H H 0.0000 0.0000 'International Tables Vol C Tables 4.2.6.8 and 6.1.1.4'
O O 0.0106 0.0060 'International Tables Vol C Tables 4.2.6.8 and 6.1.1.4'
Sb Sb -0.5866 1.5461 'International Tables Vol C Tables 4.2.6.8 and 6.1.1.4'
Te Te -0.5308 1.6751 'International Tables Vol C Tables 4.2.6.8 and 6.1.1.4'

loop_
_geom_angle_atom_site_label_1
_geom_angle_atom_site_label_2
_geom_angle_atom_site_label_3
_geom_angle_site_symmetry_1
_geom_angle_site_symmetry_3
_geom_angle
_geom_angle_publ_flag
O2 Te1 O5 . . 97.67(13) y
O2 Te1 O4 . . 166.37(13) y
O5 Te1 O4 . . 94.67(13) y
O2 Te1 O1 . . 81.53(12) y
O5 Te1 O1 . . 95.83(13) y
O4 Te1 O1 . . 91.49(13) y
O2 Te1 O6 . . 94.01(13) y
O5 Te1 O6 . . 81.51(12) y
O4 Te1 O6 . . 93.53(13) y
O1 Te1 O6 . . 174.49(13) y
O2 Te1 O3 . . 88.47(13) y
O5 Te1 O3 . . 168.81(13) y
O4 Te1 O3 . . 80.35(12) y
O1 Te1 O3 . . 94.32(13) y
O6 Te1 O3 . . 88.77(13) y
O1 Sb1 O2 . . 76.01(12) y
O1 Sb1 C1 . . 119.50(15) y
O2 Sb1 C1 . . 91.35(15) y
O1 Sb1 C13 . . 124.71(15) y
O2 Sb1 C13 . . 91.45(14) y
C1 Sb1 C13 . . 114.34(17) y
O1 Sb1 C7 . . 85.22(15) y
O2 Sb1 C7 . . 161.09(15) y
C1 Sb1 C7 . . 99.99(18) y
C13 Sb1 C7 . . 97.49(17) y
O3 Sb2 O4 . . 76.38(12) y
O3 Sb2 C25 . . 118.46(16) y
O4 Sb2 C25 . . 88.80(15) y
O3 Sb2 C31 . . 119.67(17) y
O4 Sb2 C31 . . 87.58(16) y
C25 Sb2 C31 . . 118.87(19) y
O3 Sb2 C19 . . 88.62(17) y
O4 Sb2 C19 . . 164.73(16) y
C25 Sb2 C19 . . 101.04(18) y
C31 Sb2 C19 . . 97.6(2) y
O6 Sb3 O5 . . 76.45(12) y
O6 Sb3 C49 . . 116.47(16) y
O5 Sb3 C49 . . 89.13(16) y
O6 Sb3 C43 . . 126.74(16) y
O5 Sb3 C43 . . 87.41(15) y
C49 Sb3 C43 . . 113.58(18) y
O6 Sb3 C37 . . 89.39(16) y
O5 Sb3 C37 . . 165.43(16) y
C49 Sb3 C37 . . 100.46(19) y
C43 Sb3 C37 . . 98.58(17) y
Te1 O1 Sb1 . . 102.08(13) y
Te1 O2 Sb1 . . 100.07(13) y
Sb2 O3 Te1 . . 102.41(13) y
Te1 O4 Sb2 . . 99.85(12) y
Te1 O5 Sb3 . . 99.33(13) y
Te1 O6 Sb3 . . 102.36(14) y
C6 C1 C2 . . 119.8(5) ?
C6 C1 Sb1 . . 119.3(4) ?
C2 C1 Sb1 . . 120.8(4) ?
C3 C2 C1 . . 119.4(6) ?
C3 C2 H2 . . 120.3 ?
C1 C2 H2 . . 120.3 ?
C2 C3 C4 . . 121.2(6) ?
C2 C3 H3 . . 119.4 ?
C4 C3 H3 . . 119.4 ?
C5 C4 C3 . . 118.7(6) ?
C5 C4 H4 . . 120.7 ?
C3 C4 H4 . . 120.7 ?
C4 C5 C6 . . 120.8(5) ?
C4 C5 H5 . . 119.6 ?
C6 C5 H5 . . 119.6 ?
C1 C6 C5 . . 119.9(5) ?
C1 C6 H6 . . 120.0 ?
C5 C6 H6 . . 120.0 ?
C8 C7 C12 . . 120.1(5) ?
C8 C7 Sb1 . . 121.5(4) ?
C12 C7 Sb1 . . 118.3(4) ?
C7 C8 C9 . . 119.2(6) ?
C7 C8 H8 . . 120.4 ?
C9 C8 H8 . . 120.4 ?
C10 C9 C8 . . 121.0(6) ?
C10 C9 H9 . . 119.5 ?
C8 C9 H9 . . 119.5 ?
C9 C10 C11 . . 118.8(6) ?
C9 C10 H10 . . 120.6 ?
C11 C10 H10 . . 120.6 ?
C12 C11 C10 . . 120.8(6) ?
C12 C11 H11 . . 119.6 ?
C10 C11 H11 . . 119.6 ?
C11 C12 C7 . . 120.2(5) ?
C11 C12 H12 . . 119.9 ?
C7 C12 H12 . . 119.9 ?
C18 C13 C14 . . 119.7(4) ?
C18 C13 Sb1 . . 122.0(3) ?
C14 C13 Sb1 . . 118.3(3) ?
C13 C14 C15 . . 120.6(4) ?
C13 C14 H14 . . 119.7 ?
C15 C14 H14 . . 119.7 ?
C16 C15 C14 . . 118.9(5) ?
C16 C15 H15 . . 120.5 ?
C14 C15 H15 . . 120.5 ?
C17 C16 C15 . . 120.7(4) ?
C17 C16 H16 . . 119.7 ?
C15 C16 H16 . . 119.7 ?
C16 C17 C18 . . 120.1(5) ?
C16 C17 H17 . . 120.0 ?
C18 C17 H17 . . 120.0 ?
C13 C18 C17 . . 120.0(5) ?
C13 C18 H18 . . 120.0 ?
C17 C18 H18 . . 120.0 ?
C24 C19 C20 . . 119.4(5) ?
C24 C19 Sb2 . . 121.6(4) ?
C20 C19 Sb2 . . 118.9(4) ?
C19 C20 C21 . . 120.8(6) ?
C19 C20 H20 . . 119.6 ?
C21 C20 H20 . . 119.6 ?
C22 C21 C20 . . 118.4(7) ?
C22 C21 H21 . . 120.8 ?
C20 C21 H21 . . 120.8 ?
C23 C22 C21 . . 121.5(6) ?
C23 C22 H22 . . 119.2 ?
C21 C22 H22 . . 119.2 ?
C22 C23 C24 . . 119.7(6) ?
C22 C23 H23 . . 120.2 ?
C24 C23 H23 . . 120.2 ?
C19 C24 C23 . . 120.1(6) ?
C19 C24 H24 . . 119.9 ?
C23 C24 H24 . . 119.9 ?
C30 C25 C26 . . 119.9(5) ?
C30 C25 Sb2 . . 119.3(4) ?
C26 C25 Sb2 . . 120.7(4) ?
C25 C26 C27 . . 119.7(6) ?
C25 C26 H26 . . 120.1 ?
C27 C26 H26 . . 120.1 ?
C28 C27 C26 . . 121.1(6) ?
C28 C27 H27 . . 119.5 ?
C26 C27 H27 . . 119.5 ?
C27 C28 C29 . . 119.1(6) ?
C27 C28 H28 . . 120.4 ?
C29 C28 H28 . . 120.4 ?
C28 C29 C30 . . 120.5(6) ?
C28 C29 H29 . . 119.7 ?
C30 C29 H29 . . 119.7 ?
C25 C30 C29 . . 119.6(6) ?
C25 C30 H30 . . 120.2 ?
C29 C30 H30 . . 120.2 ?
C32 C31 C36 . . 120.5(5) ?
C32 C31 Sb2 . . 119.8(4) ?
C36 C31 Sb2 . . 119.4(4) ?
C31 C32 C33 . . 119.0(6) ?
C31 C32 H32 . . 120.5 ?
C33 C32 H32 . . 120.5 ?
C34 C33 C32 . . 120.2(6) ?
C34 C33 H33 . . 119.9 ?
C32 C33 H33 . . 119.9 ?
C33 C34 C35 . . 120.3(6) ?
C33 C34 H34 . . 119.9 ?
C35 C34 H34 . . 119.9 ?
C36 C35 C34 . . 120.5(6) ?
C36 C35 H35 . . 119.7 ?
C34 C35 H35 . . 119.7 ?
C35 C36 C31 . . 119.4(6) ?
C35 C36 H36 . . 120.3 ?
C31 C36 H36 . . 120.3 ?
C38 C37 C42 . . 119.4(5) ?
C38 C37 Sb3 . . 121.4(4) ?
C42 C37 Sb3 . . 119.1(4) ?
C37 C38 C39 . . 119.5(6) ?
C37 C38 H38 . . 120.3 ?
C39 C38 H38 . . 120.3 ?
C40 C39 C38 . . 120.8(6) ?
C40 C39 H39 . . 119.6 ?
C38 C39 H39 . . 119.6 ?
C41 C40 C39 . . 118.5(5) ?
C41 C40 H40 . . 120.8 ?
C39 C40 H40 . . 120.8 ?
C40 C41 C42 . . 121.7(6) ?
C40 C41 H41 . . 119.2 ?
C42 C41 H41 . . 119.2 ?
C41 C42 C37 . . 120.0(5) ?
C41 C42 H42 . . 120.0 ?
C37 C42 H42 . . 120.0 ?
C44 C43 C48 . . 120.4(4) ?
C44 C43 Sb3 . . 120.0(3) ?
C48 C43 Sb3 . . 119.6(3) ?
C43 C44 C45 . . 118.8(5) ?
C43 C44 H44 . . 120.6 ?
C45 C44 H44 . . 120.6 ?
C46 C45 C44 . . 119.9(5) ?
C46 C45 H45 . . 120.1 ?
C44 C45 H45 . . 120.1 ?
C45 C46 C47 . . 121.3(5) ?
C45 C46 H46 . . 119.3 ?
C47 C46 H46 . . 119.3 ?
C46 C47 C48 . . 119.0(5) ?
C46 C47 H47 . . 120.5 ?
C48 C47 H47 . . 120.5 ?
C43 C48 C47 . . 120.3(5) ?
C43 C48 H48 . . 119.8 ?
C47 C48 H48 . . 119.8 ?
C54 C49 C50 . . 119.6(5) ?
C54 C49 Sb3 . . 119.5(4) ?
C50 C49 Sb3 . . 120.9(4) ?
C51 C50 C49 . . 120.0(6) ?
C51 C50 H50 . . 120.0 ?
C49 C50 H50 . . 120.0 ?
C52 C51 C50 . . 119.9(6) ?
C52 C51 H51 . . 120.1 ?
C50 C51 H51 . . 120.1 ?
C53 C52 C51 . . 120.1(6) ?
C53 C52 H52 . . 120.0 ?
C51 C52 H52 . . 120.0 ?
C52 C53 C54 . . 120.3(6) ?
C52 C53 H53 . . 119.9 ?
C54 C53 H53 . . 119.9 ?
C53 C54 C49 . . 120.0(6) ?
C53 C54 H54 . . 120.0 ?
C49 C54 H54 . . 120.0 ?

loop_
_geom_bond_atom_site_label_1
_geom_bond_atom_site_label_2
_geom_bond_site_symmetry_2
_geom_bond_distance
_geom_bond_publ_flag
Te1 O2 . 1.904(3) y
Te1 O5 . 1.904(3) y
Te1 O4 . 1.918(3) y
Te1 O1 . 1.949(3) y
Te1 O6 . 1.964(3) y
Te1 O3 . 1.968(3) y
Sb1 O1 . 1.992(3) y
Sb1 O2 . 2.091(3) y
Sb1 C1 . 2.110(5) y
Sb1 C13 . 2.128(4) y
Sb1 C7 . 2.175(4) y
Sb2 O3 . 1.966(3) y
Sb2 O4 . 2.087(3) y
Sb2 C25 . 2.136(5) y
Sb2 C31 . 2.147(5) y
Sb2 C19 . 2.170(4) y
Sb3 O6 . 1.967(3) y
Sb3 O5 . 2.110(3) y
Sb3 C49 . 2.112(5) y
Sb3 C43 . 2.122(4) y
Sb3 C37 . 2.165(4) y
C1 C6 . 1.381(7) ?
C1 C2 . 1.399(7) ?
C2 C3 . 1.378(8) ?
C2 H2 . 0.9500 ?
C3 C4 . 1.398(10) ?
C3 H3 . 0.9500 ?
C4 C5 . 1.379(9) ?
C4 H4 . 0.9500 ?
C5 C6 . 1.396(8) ?
C5 H5 . 0.9500 ?
C6 H6 . 0.9500 ?
C7 C8 . 1.377(7) ?
C7 C12 . 1.380(8) ?
C8 C9 . 1.396(9) ?
C8 H8 . 0.9500 ?
C9 C10 . 1.371(11) ?
C9 H9 . 0.9500 ?
C10 C11 . 1.387(10) ?
C10 H10 . 0.9500 ?
C11 C12 . 1.371(8) ?
C11 H11 . 0.9500 ?
C12 H12 . 0.9500 ?
C13 C18 . 1.386(6) ?
C13 C14 . 1.387(7) ?
C14 C15 . 1.394(7) ?
C14 H14 . 0.9500 ?
C15 C16 . 1.391(7) ?
C15 H15 . 0.9500 ?
C16 C17 . 1.377(8) ?
C16 H16 . 0.9500 ?
C17 C18 . 1.388(7) ?
C17 H17 . 0.9500 ?
C18 H18 . 0.9500 ?
C19 C24 . 1.382(8) ?
C19 C20 . 1.398(8) ?
C20 C21 . 1.403(7) ?
C20 H20 . 0.9500 ?
C21 C22 . 1.381(11) ?
C21 H21 . 0.9500 ?
C22 C23 . 1.380(11) ?
C22 H22 . 0.9500 ?
C23 C24 . 1.401(8) ?
C23 H23 . 0.9500 ?
C24 H24 . 0.9500 ?
C25 C30 . 1.376(7) ?
C25 C26 . 1.378(8) ?
C26 C27 . 1.386(9) ?
C26 H26 . 0.9500 ?
C27 C28 . 1.361(9) ?
C27 H27 . 0.9500 ?
C28 C29 . 1.385(10) ?
C28 H28 . 0.9500 ?
C29 C30 . 1.390(9) ?
C29 H29 . 0.9500 ?
C30 H30 . 0.9500 ?
C31 C32 . 1.387(7) ?
C31 C36 . 1.392(7) ?
C32 C33 . 1.397(8) ?
C32 H32 . 0.9500 ?
C33 C34 . 1.371(11) ?
C33 H33 . 0.9500 ?
C34 C35 . 1.381(11) ?
C34 H34 . 0.9500 ?
C35 C36 . 1.376(8) ?
C35 H35 . 0.9500 ?
C36 H36 . 0.9500 ?
C37 C38 . 1.367(8) ?
C37 C42 . 1.385(7) ?
C38 C39 . 1.412(8) ?
C38 H38 . 0.9500 ?
C39 C40 . 1.371(10) ?
C39 H39 . 0.9500 ?
C40 C41 . 1.368(9) ?
C40 H40 . 0.9500 ?
C41 C42 . 1.374(8) ?
C41 H41 . 0.9500 ?
C42 H42 . 0.9500 ?
C43 C44 . 1.383(7) ?
C43 C48 . 1.387(7) ?
C44 C45 . 1.408(7) ?
C44 H44 . 0.9500 ?
C45 C46 . 1.368(8) ?
C45 H45 . 0.9500 ?
C46 C47 . 1.377(8) ?
C46 H46 . 0.9500 ?
C47 C48 . 1.387(7) ?
C47 H47 . 0.9500 ?
C48 H48 . 0.9500 ?
C49 C54 . 1.382(7) ?
C49 C50 . 1.388(7) ?
C50 C51 . 1.387(8) ?
C50 H50 . 0.9500 ?
C51 C52 . 1.379(10) ?
C51 H51 . 0.9500 ?
C52 C53 . 1.377(10) ?
C52 H52 . 0.9500 ?
C53 C54 . 1.382(8) ?
C53 H53 . 0.9500 ?
C54 H54 . 0.9500 ?

loop_
_geom_hbond_atom_site_label_D
_geom_hbond_atom_site_label_H
_geom_hbond_atom_site_label_A
_geom_hbond_site_symmetry_A
_geom_hbond_distance_DH
_geom_hbond_distance_HA
_geom_hbond_distance_DA
_geom_hbond_angle_DHA
_geom_hbond_publ_flag
C16 H16 O1 1_545 0.95 2.58 3.342(6) 137 yes
C17 H17 O5 1_545 0.95 2.58 3.437(6) 150 yes
C21 H21 O4 1_545 0.95 2.75 3.651(8) 158 yes
C46 H46 O6 1_565 0.95 2.67 3.276(6) 122 yes
C47 H47 O6 1_565 0.95 2.73 3.307(6) 120 yes
C47 H47 O2 1_565 0.95 2.70 3.645(6) 177 yes

loop_
_geom_torsion_atom_site_label_1
_geom_torsion_atom_site_label_2
_geom_torsion_atom_site_label_3
_geom_torsion_atom_site_label_4
_geom_torsion_site_symmetry_1
_geom_torsion_site_symmetry_2
_geom_torsion_site_symmetry_3
_geom_torsion_site_symmetry_4
_geom_torsion
_geom_torsion_publ_flag
C6 C1 C2 C3 . . . . -1.9(9) ?
Sb1 C1 C2 C3 . . . . 179.8(5) ?
C1 C2 C3 C4 . . . . 2.1(10) ?
C2 C3 C4 C5 . . . . -1.4(10) ?
C3 C4 C5 C6 . . . . 0.5(9) ?
C2 C1 C6 C5 . . . . 1.1(8) ?
Sb1 C1 C6 C5 . . . . 179.4(4) ?
C4 C5 C6 C1 . . . . -0.3(9) ?
C12 C7 C8 C9 . . . . 1.5(10) ?
Sb1 C7 C8 C9 . . . . 177.5(6) ?
C7 C8 C9 C10 . . . . -0.4(12) ?
C8 C9 C10 C11 . . . . -0.8(13) ?
C9 C10 C11 C12 . . . . 0.9(11) ?
C10 C11 C12 C7 . . . . 0.3(10) ?
C8 C7 C12 C11 . . . . -1.5(9) ?
Sb1 C7 C12 C11 . . . . -177.5(5) ?
C18 C13 C14 C15 . . . . 0.9(8) ?
Sb1 C13 C14 C15 . . . . -176.5(4) ?
C13 C14 C15 C16 . . . . -0.9(8) ?
C14 C15 C16 C17 . . . . -0.1(9) ?
C15 C16 C17 C18 . . . . 1.2(9) ?
C14 C13 C18 C17 . . . . 0.2(8) ?
Sb1 C13 C18 C17 . . . . 177.5(4) ?
C16 C17 C18 C13 . . . . -1.2(9) ?
C24 C19 C20 C21 . . . . -1.1(8) ?
Sb2 C19 C20 C21 . . . . -179.5(5) ?
C19 C20 C21 C22 . . . . 0.4(10) ?
C20 C21 C22 C23 . . . . -0.2(12) ?
C21 C22 C23 C24 . . . . 0.7(12) ?
C20 C19 C24 C23 . . . . 1.5(9) ?
Sb2 C19 C24 C23 . . . . 180.0(4) ?
C22 C23 C24 C19 . . . . -1.4(10) ?
C30 C25 C26 C27 . . . . 3.1(10) ?
Sb2 C25 C26 C27 . . . . -178.6(6) ?
C25 C26 C27 C28 . . . . -1.2(12) ?
C26 C27 C28 C29 . . . . -1.7(12) ?
C27 C28 C29 C30 . . . . 2.7(12) ?
C26 C25 C30 C29 . . . . -2.1(10) ?
Sb2 C25 C30 C29 . . . . 179.6(6) ?
C28 C29 C30 C25 . . . . -0.8(12) ?
C36 C31 C32 C33 . . . . -1.0(9) ?
Sb2 C31 C32 C33 . . . . -174.9(5) ?
C31 C32 C33 C34 . . . . 0.6(10) ?
C32 C33 C34 C35 . . . . -0.9(12) ?
C33 C34 C35 C36 . . . . 1.5(11) ?
C34 C35 C36 C31 . . . . -1.9(10) ?
C32 C31 C36 C35 . . . . 1.6(9) ?
Sb2 C31 C36 C35 . . . . 175.5(5) ?
C42 C37 C38 C39 . . . . 4.5(10) ?
Sb3 C37 C38 C39 . . . . -179.4(6) ?
C37 C38 C39 C40 . . . . -3.4(13) ?
C38 C39 C40 C41 . . . . 0.4(13) ?
C39 C40 C41 C42 . . . . 1.5(11) ?
C40 C41 C42 C37 . . . . -0.4(10) ?
C38 C37 C42 C41 . . . . -2.7(9) ?
Sb3 C37 C42 C41 . . . . -178.9(5) ?
C48 C43 C44 C45 . . . . -3.4(8) ?
Sb3 C43 C44 C45 . . . . 177.3(5) ?
C43 C44 C45 C46 . . . . 2.5(10) ?
C44 C45 C46 C47 . . . . 1.7(10) ?
C45 C46 C47 C48 . . . . -5.0(10) ?
C44 C43 C48 C47 . . . . 0.2(8) ?
Sb3 C43 C48 C47 . . . . 179.5(4) ?
C46 C47 C48 C43 . . . . 4.0(9) ?
C54 C49 C50 C51 . . . . 1.3(9) ?
Sb3 C49 C50 C51 . . . . -178.4(5) ?
C49 C50 C51 C52 . . . . -0.7(10) ?
C50 C51 C52 C53 . . . . -2.1(10) ?
C51 C52 C53 C54 . . . . 4.3(9) ?
C52 C53 C54 C49 . . . . -3.7(9) ?
C50 C49 C54 C53 . . . . 0.9(8) ?
Sb3 C49 C54 C53 . . . . -179.3(4) ?

_cod_database_fobs_code 2243974
